data_2012209
loop_
_publ_author_name
'Howie, R. Alan'
'Wardell, James L.'

_publ_section_title
;Dichlorobis(4-methylpentan-2-onato-<i>C</i>^4^,<i>O</i>)tin(IV) and
 bis(4-methylpentan-2-onato-<i>C</i>^4^,<i>O</i>)(2-thioxo-1,3-dithiole-4,5-dithiolato-<i>S,S</i>')tin(IV)
 at 150K
;
_journal_issue 9
_journal_name_full 'Acta Crystallographica Section C'
_journal_page_first 1041
_journal_page_last 1043
_journal_paper_doi 10.1107/S0108270101009659
_journal_volume 57
_journal_year 2001
_chemical_formula_iupac '[Sn(C3 S5 ) (C6 H11 O)2 ]'
_chemical_formula_moiety 'C15 H22 O2 S5 Sn'
_chemical_formula_sum 'C15 H22 O2 S5 Sn'
_chemical_formula_weight 513.32
_chemical_name_systematic
;
Bis(4-methylpentan-2-onato-C^4^,O)(2-thioxo-1,3-dithiole-4,5-dithiolato-
S,S')tin(IV)
;
_space_group_IT_number 14
_symmetry_cell_setting monoclinic
_symmetry_space_group_name_Hall '-P 2ybc'
_symmetry_space_group_name_H-M 'P 1 21/c 1'
_audit_creation_method SHELXL97
_cell_angle_alpha 90
_cell_angle_beta 94.7892(16)
_cell_angle_gamma 90
_cell_formula_units_Z 4
_cell_length_a 11.0670(2)
_cell_length_b 15.4499(4)
_cell_length_c 12.2682(2)
_cell_measurement_reflns_used 10433
_cell_measurement_temperature 150(2)
_cell_measurement_theta_max 27.48
_cell_measurement_theta_min 2.91
_cell_volume 2090.34(7)
_computing_cell_refinement 'DENZO and COLLECT'
_computing_data_collection 'DENZO (Otwinowski & Minor, 1997) and COLLECT (Hooft, 1998)'
_computing_data_reduction 'DENZO and COLLECT'
_computing_molecular_graphics 'ORTEP-3 (Farrugia, 1997)'
_computing_publication_material SHELXL97
_computing_structure_refinement 'SHELXL97 (Sheldrick, 1997)'
_computing_structure_solution 'SHELXS97 (Sheldrick, 1990)'
_diffrn_ambient_temperature 150(2)
_diffrn_detector_area_resol_mean 9.091
_diffrn_measured_fraction_theta_full .952
_diffrn_measured_fraction_theta_max .952
_diffrn_measurement_device_type 'Enraf Nonius KappaCCD area detector'
_diffrn_measurement_method '\f and \w scans to fill the Ewald sphere'
_diffrn_radiation_monochromator graphite
_diffrn_radiation_source 'Enraf Nonius FR591 rotating anode'
_diffrn_radiation_type MoK\a
_diffrn_radiation_wavelength .71073
_diffrn_reflns_av_R_equivalents .0509
_diffrn_reflns_av_sigmaI/netI .0469
_diffrn_reflns_limit_h_max 14
_diffrn_reflns_limit_h_min -14
_diffrn_reflns_limit_k_max 20
_diffrn_reflns_limit_k_min -20
_diffrn_reflns_limit_l_max 15
_diffrn_reflns_limit_l_min -15
_diffrn_reflns_number 15800
_diffrn_reflns_theta_full 27.48
_diffrn_reflns_theta_max 27.48
_diffrn_reflns_theta_min 3.12
_diffrn_standards_decay_% 0
_diffrn_standards_number 0
_exptl_absorpt_coefficient_mu 1.726
_exptl_absorpt_correction_T_max .823
_exptl_absorpt_correction_T_min .542
_exptl_absorpt_correction_type multi-scan
_exptl_absorpt_process_details '(SORTAV: Blessing, 1995, 1997)'
_exptl_crystal_colour orange
_exptl_crystal_density_diffrn 1.631
_exptl_crystal_density_method 'not measured'
_exptl_crystal_description block
_exptl_crystal_F_000 1032
_exptl_crystal_size_max .24
_exptl_crystal_size_mid .20
_exptl_crystal_size_min .12
_refine_diff_density_max .914
_refine_diff_density_min -1.220
_refine_ls_extinction_coef .0050(3)
_refine_ls_extinction_method SHELXL
_refine_ls_goodness_of_fit_ref 1.040
_refine_ls_hydrogen_treatment constr
_refine_ls_matrix_type full
_refine_ls_number_parameters 215
_refine_ls_number_reflns 4730
_refine_ls_number_restraints 0
_refine_ls_restrained_S_all 1.040
_refine_ls_R_factor_all .0380
_refine_ls_R_factor_gt .0289
_refine_ls_shift/su_max .001
_refine_ls_shift/su_mean .000
_refine_ls_structure_factor_coef Fsqd
_refine_ls_weighting_details 'calc w=1/[\s^2^(Fo^2^)+(0.0323P)^2^+0.0744P] where P=(Fo^2^+2Fc^2^)/3'
_refine_ls_weighting_scheme calc
_refine_ls_wR_factor_ref .0678
_reflns_number_gt 4025
_reflns_number_total 4730
_reflns_threshold_expression I>2\s(I)
_cod_data_source_file gg1064.cif
_cod_data_source_block V
_cod_original_sg_symbol_H-M 'P 21/c'
_cod_database_code 2012209

loop_
_symmetry_equiv_pos_as_xyz
'x, y, z'
'-x, y+1/2, -z+1/2'
'-x, -y, -z'
'x, -y-1/2, z-1/2'

loop_
_atom_site_label
_atom_site_fract_x
_atom_site_fract_y
_atom_site_fract_z
_atom_site_U_iso_or_equiv
_atom_site_adp_type
_atom_site_calc_flag
_atom_site_refinement_flags
_atom_site_occupancy
_atom_site_disorder_assembly
_atom_site_disorder_group
_atom_site_type_symbol
Sn .773178(13) .117397(10) .261396(11) .01697(8) Uani d . 1 . . Sn
S1 .81911(6) -.04061(4) .24790(5) .02649(15) Uani d . 1 . . S
S2 .69113(6) .08679(4) .44053(5) .02783(16) Uani d . 1 . . S
S3 .75976(6) -.18645(4) .39406(5) .02501(14) Uani d . 1 . . S
S4 .66033(6) -.08015(4) .55587(5) .02579(15) Uani d . 1 . . S
S5 .67930(6) -.27136(4) .59297(5) .03389(17) Uani d . 1 . . S
C13 .7591(2) -.07497(15) .36810(18) .0208(5) Uani d . 1 . . C
C14 .7111(2) -.02485(15) .44350(18) .0217(5) Uani d . 1 . . C
C15 .6979(2) -.18375(16) .51941(18) .0244(5) Uani d . 1 . . C
O1 .67012(15) .25720(10) .30748(12) .0245(4) Uani d . 1 . . O
C1 .6228(2) .13653(15) .13698(18) .0198(5) Uani d . 1 . . C
C2 .6066(2) .23362(15) .11984(18) .0243(5) Uani d . 1 . . C
H2A .6684 .2543 .0721 .029 Uiso calc R 1 . . H
H2B .5259 .2442 .0810 .029 Uiso calc R 1 . . H
C3 .6169(2) .28596(15) .22333(18) .0214(5) Uani d . 1 . . C
C4 .5636(3) .37467(15) .2217(2) .0312(6) Uani d . 1 . . C
H4A .4801 .3717 .2425 .047 Uiso calc R 1 . . H
H4B .5637 .3989 .1479 .047 Uiso calc R 1 . . H
H4C .6119 .4117 .2735 .047 Uiso calc R 1 . . H
C5 .6449(2) .09123(17) .02974(19) .0286(6) Uani d . 1 . . C
H5A .6602 .0296 .0436 .043 Uiso calc R 1 . . H
H5B .7154 .1172 -.0010 .043 Uiso calc R 1 . . H
H5C .5733 .0979 -.0222 .043 Uiso calc R 1 . . H
C6 .5087(2) .09954(17) .1821(2) .0325(6) Uani d . 1 . . C
H6A .4935 .1299 .2498 .049 Uiso calc R 1 . . H
H6B .5204 .0377 .1974 .049 Uiso calc R 1 . . H
H6C .4392 .1073 .1281 .049 Uiso calc R 1 . . H
O2 .92474(16) .09580(11) .10283(14) .0282(4) Uani d . 1 . . O
C7 .9406(2) .19061(16) .29817(18) .0231(5) Uani d . 1 . . C
C8 1.0454(2) .13478(17) .2641(2) .0290(6) Uani d . 1 . . C
H8A 1.1202 .1701 .2694 .035 Uiso calc R 1 . . H
H8B 1.0581 .0862 .3165 .035 Uiso calc R 1 . . H
C9 1.0261(2) .09835(16) .1503(2) .0283(6) Uani d . 1 . . C
C10 1.1341(3) .0643(2) .0984(3) .0491(8) Uani d . 1 . . C
H10A 1.1078 .0207 .0434 .074 Uiso calc R 1 . . H
H10B 1.1907 .0380 .1545 .074 Uiso calc R 1 . . H
H10C 1.1744 .1120 .0632 .074 Uiso calc R 1 . . H
C11 .9356(2) .27561(16) .2332(2) .0336(6) Uani d . 1 . . C
H11A 1.0137 .3055 .2451 .050 Uiso calc R 1 . . H
H11B .8714 .3126 .2580 .050 Uiso calc R 1 . . H
H11C .9186 .2630 .1552 .050 Uiso calc R 1 . . H
C12 .9574(2) .2109(2) .4201(2) .0380(7) Uani d . 1 . . C
H12A 1.0304 .2461 .4354 .057 Uiso calc R 1 . . H
H12B .9659 .1567 .4616 .057 Uiso calc R 1 . . H
H12C .8867 .2428 .4417 .057 Uiso calc R 1 . . H

loop_
_atom_site_aniso_label
_atom_site_aniso_U_11
_atom_site_aniso_U_22
_atom_site_aniso_U_33
_atom_site_aniso_U_12
_atom_site_aniso_U_13
_atom_site_aniso_U_23
Sn .02002(11) .01302(11) .01805(11) .00041(6) .00262(7) .00045(5)
S1 .0409(4) .0150(3) .0255(3) .0059(3) .0143(3) .0025(2)
S2 .0421(4) .0181(3) .0254(3) .0058(3) .0154(3) .0016(2)
S3 .0329(3) .0163(3) .0259(3) .0007(3) .0029(2) .0046(2)
S4 .0302(3) .0250(3) .0230(3) -.0009(3) .0073(2) .0056(3)
S5 .0417(4) .0277(4) .0315(4) -.0098(3) -.0014(3) .0131(3)
C13 .0228(12) .0154(12) .0242(12) .0008(10) .0025(9) .0047(9)
C14 .0251(13) .0185(12) .0220(12) .0007(10) .0044(9) .0058(9)
C15 .0205(12) .0266(14) .0250(12) -.0053(10) -.0046(9) .0058(10)
O1 .0289(9) .0187(9) .0255(9) .0046(7) .0009(7) -.0015(7)
C1 .0203(12) .0172(12) .0214(12) -.0001(9) -.0009(9) -.0015(9)
C2 .0269(13) .0184(13) .0268(13) .0034(10) -.0022(9) .0013(10)
C3 .0216(12) .0143(12) .0288(13) -.0025(10) .0049(9) .0028(10)
C4 .0384(16) .0217(14) .0334(15) .0092(11) .0028(11) .0011(10)
C5 .0336(15) .0264(14) .0248(13) .0001(12) -.0039(10) -.0063(11)
C6 .0258(14) .0310(15) .0408(16) -.0089(12) .0033(11) .0024(12)
O2 .0298(10) .0288(10) .0266(9) -.0039(8) .0055(7) -.0051(7)
C7 .0210(12) .0242(13) .0240(12) -.0038(10) .0012(9) -.0057(10)
C8 .0232(14) .0316(15) .0320(14) -.0026(11) .0012(10) -.0027(11)
C9 .0274(15) .0220(13) .0368(15) -.0029(11) .0106(11) -.0021(11)
C10 .0336(17) .052(2) .064(2) -.0048(15) .0194(14) -.0246(16)
C11 .0335(15) .0231(14) .0454(16) -.0100(12) .0109(12) -.0038(12)
C12 .0309(15) .0511(19) .0310(14) -.0043(13) -.0030(11) -.0115(13)

loop_
_atom_type_symbol
_atom_type_description
_atom_type_scat_dispersion_real
_atom_type_scat_dispersion_imag
_atom_type_scat_source
C C .0033 .0016 'International Tables Vol C Tables 4.2.6.8 and 6.1.1.4'
H H .0000 .0000 'International Tables Vol C Tables 4.2.6.8 and 6.1.1.4'
O O .0106 .0060 'International Tables Vol C Tables 4.2.6.8 and 6.1.1.4'
S S .1246 .1234 'International Tables Vol C Tables 4.2.6.8 and 6.1.1.4'
Sn Sn -.6537 1.4246 'International Tables Vol C Tables 4.2.6.8 and 6.1.1.4'

loop_
_geom_angle_atom_site_label_1
_geom_angle_atom_site_label_2
_geom_angle_atom_site_label_3
_geom_angle
C1 Sn C7 131.15(9)
C1 Sn S2 109.25(6)
C7 Sn S2 106.33(6)
C1 Sn S1 103.49(6)
C7 Sn S1 110.20(7)
S2 Sn S1 87.95(2)
C1 Sn O1 73.07(7)
C7 Sn O1 84.38(7)
S2 Sn O1 76.14(4)
S1 Sn O1 161.13(4)
C1 Sn O2 89.78(7)
C7 Sn O2 69.20(7)
S2 Sn O2 155.25(4)
S1 Sn O2 71.88(4)
O1 Sn O2 125.95(5)
C13 S1 Sn 98.45(8)
C14 S2 Sn 98.73(8)
C15 S3 C13 98.15(11)
C15 S4 C14 98.55(11)
C14 C13 S1 127.07(18)
C14 C13 S3 115.82(17)
S1 C13 S3 117.11(13)
C13 C14 S2 127.70(18)
C13 C14 S4 115.45(18)
S2 C14 S4 116.84(13)
S5 C15 S4 125.23(14)
S5 C15 S3 122.80(16)
S4 C15 S3 111.97(13)
C3 O1 Sn 108.34(14)
C2 C1 C5 110.96(19)
C2 C1 C6 109.1(2)
C5 C1 C6 109.7(2)
C2 C1 Sn 107.70(15)
C5 C1 Sn 111.88(15)
C6 C1 Sn 107.46(16)
C3 C2 C1 114.45(19)
C3 C2 H2A 108.6
C1 C2 H2A 108.6
C3 C2 H2B 108.6
C1 C2 H2B 108.6
H2A C2 H2B 107.6
O1 C3 C4 120.3(2)
O1 C3 C2 120.9(2)
C4 C3 C2 118.8(2)
C3 C4 H4A 109.5
C3 C4 H4B 109.5
H4A C4 H4B 109.5
C3 C4 H4C 109.5
H4A C4 H4C 109.5
H4B C4 H4C 109.5
C1 C5 H5A 109.5
C1 C5 H5B 109.5
H5A C5 H5B 109.5
C1 C5 H5C 109.5
H5A C5 H5C 109.5
H5B C5 H5C 109.5
C1 C6 H6A 109.5
C1 C6 H6B 109.5
H6A C6 H6B 109.5
C1 C6 H6C 109.5
H6A C6 H6C 109.5
H6B C6 H6C 109.5
C9 O2 Sn 104.75(15)
C12 C7 C8 110.5(2)
C12 C7 C11 109.3(2)
C8 C7 C11 109.6(2)
C12 C7 Sn 109.93(16)
C8 C7 Sn 107.49(16)
C11 C7 Sn 110.06(16)
C9 C8 C7 114.3(2)
C9 C8 H8A 108.7
C7 C8 H8A 108.7
C9 C8 H8B 108.7
C7 C8 H8B 108.7
H8A C8 H8B 107.6
O2 C9 C10 121.4(2)
O2 C9 C8 120.5(2)
C10 C9 C8 118.1(2)
C9 C10 H10A 109.5
C9 C10 H10B 109.5
H10A C10 H10B 109.5
C9 C10 H10C 109.5
H10A C10 H10C 109.5
H10B C10 H10C 109.5
C7 C11 H11A 109.5
C7 C11 H11B 109.5
H11A C11 H11B 109.5
C7 C11 H11C 109.5
H11A C11 H11C 109.5
H11B C11 H11C 109.5
C7 C12 H12A 109.5
C7 C12 H12B 109.5
H12A C12 H12B 109.5
C7 C12 H12C 109.5
H12A C12 H12C 109.5
H12B C12 H12C 109.5

loop_
_geom_bond_atom_site_label_1
_geom_bond_atom_site_label_2
_geom_bond_site_symmetry_2
_geom_bond_distance
_geom_bond_publ_flag
Sn C1 . 2.182(2) ?
Sn C7 . 2.185(2) ?
Sn S2 . 2.4921(6) ?
Sn S1 . 2.5018(6) ?
Sn O1 . 2.5286(16) ?
Sn O2 . 2.6933(16) ?
S1 C13 . 1.749(2) ?
S2 C14 . 1.739(2) ?
S3 C15 . 1.735(2) ?
S3 C13 . 1.751(2) ?
S4 C15 . 1.722(3) ?
S4 C14 . 1.754(2) ?
S5 C15 . 1.649(2) ?
C13 C14 . 1.349(3) ?
O1 C3 . 1.228(3) ?
C1 C2 . 1.523(3) ?
C1 C5 . 1.528(3) ?
C1 C6 . 1.531(3) ?
C2 C3 . 1.502(3) ?
C2 H2A . .9900 ?
C2 H2B . .9900 ?
C3 C4 . 1.492(3) ?
C4 H4A . .9800 ?
C4 H4B . .9800 ?
C4 H4C . .9800 ?
C5 H5A . .9800 ?
C5 H5B . .9800 ?
C5 H5C . .9800 ?
C6 H6A . .9800 ?
C6 H6B . .9800 ?
C6 H6C . .9800 ?
O2 C9 . 1.221(3) ?
C7 C12 . 1.525(3) ?
C7 C8 . 1.531(3) ?
C7 C11 . 1.535(3) ?
C8 C9 . 1.504(3) ?
C8 H8A . .9900 ?
C8 H8B . .9900 ?
C9 C10 . 1.496(4) ?
C10 H10A . .9800 ?
C10 H10B . .9800 ?
C10 H10C . .9800 ?
C11 H11A . .9800 ?
C11 H11B . .9800 ?
C11 H11C . .9800 ?
C12 H12A . .9800 ?
C12 H12B . .9800 ?
C12 H12C . .9800 ?

loop_
_geom_torsion_atom_site_label_1
_geom_torsion_atom_site_label_2
_geom_torsion_atom_site_label_3
_geom_torsion_atom_site_label_4
_geom_torsion
C1 Sn S1 C13 -106.65(10)
C7 Sn S1 C13 109.32(10)
S2 Sn S1 C13 2.66(8)
O1 Sn S1 C13 -29.61(15)
O2 Sn S1 C13 168.09(9)
C1 Sn S2 C14 101.56(10)
C7 Sn S2 C14 -112.47(11)
S1 Sn S2 C14 -2.01(8)
O1 Sn S2 C14 167.74(9)
O2 Sn S2 C14 -36.85(13)
Sn S1 C13 C14 -3.4(2)
Sn S1 C13 S3 175.98(11)
C15 S3 C13 C14 -2.3(2)
C15 S3 C13 S1 178.18(14)
S1 C13 C14 S2 2.1(4)
S3 C13 C14 S2 -177.34(14)
S1 C13 C14 S4 -179.33(14)
S3 C13 C14 S4 1.2(3)
Sn S2 C14 C13 .8(2)
Sn S2 C14 S4 -177.80(12)
C15 S4 C14 C13 .5(2)
C15 S4 C14 S2 179.24(14)
C14 S4 C15 S5 177.69(16)
C14 S4 C15 S3 -2.01(15)
C13 S3 C15 S5 -177.17(15)
C13 S3 C15 S4 2.54(15)
C1 Sn O1 C3 -24.02(15)
C7 Sn O1 C3 112.13(16)
S2 Sn O1 C3 -139.50(15)
S1 Sn O1 C3 -106.16(16)
O2 Sn O1 C3 52.93(16)
C7 Sn C1 C2 -34.2(2)
S2 Sn C1 C2 100.31(15)
S1 Sn C1 C2 -167.12(14)
O1 Sn C1 C2 32.11(14)
O2 Sn C1 C2 -95.83(15)
C7 Sn C1 C5 88.02(19)
S2 Sn C1 C5 -137.49(15)
S1 Sn C1 C5 -44.92(17)
O1 Sn C1 C5 154.31(18)
O2 Sn C1 C5 26.37(16)
C7 Sn C1 C6 -151.54(15)
S2 Sn C1 C6 -17.05(17)
S1 Sn C1 C6 75.52(16)
O1 Sn C1 C6 -85.25(16)
O2 Sn C1 C6 146.81(16)
C5 C1 C2 C3 -164.82(19)
C6 C1 C2 C3 74.3(3)
Sn C1 C2 C3 -42.1(2)
Sn O1 C3 C4 -170.60(18)
Sn O1 C3 C2 8.0(2)
C1 C2 C3 O1 21.4(3)
C1 C2 C3 C4 -159.9(2)
C1 Sn O2 C9 168.32(17)
C7 Sn O2 C9 33.45(17)
S2 Sn O2 C9 -50.5(2)
S1 Sn O2 C9 -87.41(16)
O1 Sn O2 C9 99.57(17)
C1 Sn C7 C12 130.29(18)
S2 Sn C7 C12 -5.14(19)
S1 Sn C7 C12 -99.05(17)
O1 Sn C7 C12 68.63(17)
O2 Sn C7 C12 -159.43(19)
C1 Sn C7 C8 -109.41(17)
S2 Sn C7 C8 115.16(14)
S1 Sn C7 C8 21.26(17)
O1 Sn C7 C8 -171.07(16)
O2 Sn C7 C8 -39.13(14)
C1 Sn C7 C11 9.9(2)
S2 Sn C7 C11 -125.52(14)
S1 Sn C7 C11 140.57(14)
O1 Sn C7 C11 -51.76(15)
O2 Sn C7 C11 80.19(15)
C12 C7 C8 C9 169.7(2)
C11 C7 C8 C9 -69.8(3)
Sn C7 C8 C9 49.8(2)
Sn O2 C9 C10 162.3(2)
Sn O2 C9 C8 -16.7(3)
C7 C8 C9 O2 -17.6(4)
C7 C8 C9 C10 163.4(2)
